data_7223325
loop_
_publ_author_name
'wang, xiaoxiao'
'Liu, Jian'
'Xu, Lubin'
'Hao, Zhihui'
'Wang, Liang'
'Xiao, Jian'

_publ_section_title
;
 Fridel-Crafts Alkylation of Arenes with Indolyl Alcohols for Construction
 of 3,3-Disubstituted Oxindoles
;
_journal_name_full 'RSC Adv.'
_journal_paper_doi 10.1039/C5RA21919A
_journal_year 2015
_chemical_formula_sum 'C27 H19 N2 O2'
_chemical_formula_weight 403.44
_chemical_name_systematic 1-benzyl-3-(furan-2-yl)-3-(1H-indol-3-yl)indolin-2-one
_space_group_crystal_system triclinic
_space_group_IT_number 2
_space_group_name_Hall '-P 1'
_space_group_name_H-M_alt 'P -1'
_symmetry_space_group_name_Hall '-P 1'
_symmetry_space_group_name_H-M 'P -1'
_atom_sites_solution_hydrogens geom
_audit_creation_method SHELXL-2013
_audit_update_record
;
2015-10-20 deposited with the CCDC.
2015-11-19 downloaded from the CCDC.
;
_cell_angle_alpha 87.145(4)
_cell_angle_beta 75.225(4)
_cell_angle_gamma 84.729(4)
_cell_formula_units_Z 2
_cell_length_a 9.1713(12)
_cell_length_b 10.4692(14)
_cell_length_c 11.6564(16)
_cell_measurement_reflns_used 9989
_cell_measurement_temperature 296(2)
_cell_measurement_theta_max 27.38
_cell_measurement_theta_min 3.06
_cell_volume 1077.2(3)
_computing_cell_refinement 'Bruker SAINT'
_computing_data_collection 'Bruker APEX2'
_computing_data_reduction 'Bruker SAINT'
_computing_molecular_graphics 'Bruker SHELXTL'
_computing_publication_material 'Bruker SHELXTL'
_computing_structure_refinement 'SHELXL-2013 (Sheldrick, 2013)'
_computing_structure_solution 'SHELXS-97 (Sheldrick 2008)'
_diffrn_ambient_temperature 296(2)
_diffrn_measured_fraction_theta_full 0.998
_diffrn_measured_fraction_theta_max 0.995
_diffrn_measurement_device_type 'Bruker APEX-II CCD'
_diffrn_measurement_method '\f and \w scans'
_diffrn_radiation_type MoK\a
_diffrn_radiation_wavelength 0.71073
_diffrn_reflns_av_R_equivalents 0.0391
_diffrn_reflns_av_unetI/netI 0.0248
_diffrn_reflns_laue_measured_fraction_full 0.998
_diffrn_reflns_laue_measured_fraction_max 0.995
_diffrn_reflns_limit_h_max 11
_diffrn_reflns_limit_h_min -11
_diffrn_reflns_limit_k_max 13
_diffrn_reflns_limit_k_min -13
_diffrn_reflns_limit_l_max 15
_diffrn_reflns_limit_l_min -15
_diffrn_reflns_number 22099
_diffrn_reflns_point_group_measured_fraction_full 0.998
_diffrn_reflns_point_group_measured_fraction_max 0.995
_diffrn_reflns_theta_full 25.242
_diffrn_reflns_theta_max 27.530
_diffrn_reflns_theta_min 3.061
_exptl_absorpt_coefficient_mu 0.079
_exptl_absorpt_correction_type multi-scan
_exptl_absorpt_process_details sadabs
_exptl_crystal_colour white
_exptl_crystal_density_diffrn 1.244
_exptl_crystal_description prism
_exptl_crystal_F_000 422
_exptl_crystal_recrystallization_method 'Re-crystallisation from solvent: Ethyl acetate/petroleum ether'
_exptl_crystal_size_max 0.498
_exptl_crystal_size_mid 0.359
_exptl_crystal_size_min 0.297
_refine_diff_density_max 0.556
_refine_diff_density_min -0.188
_refine_diff_density_rms 0.043
_refine_ls_extinction_coef 0.015(4)
_refine_ls_extinction_expression Fc^*^=kFc[1+0.001xFc^2^\l^3^/sin(2\q)]^-1/4^
_refine_ls_extinction_method SHELXL
_refine_ls_goodness_of_fit_ref 1.016
_refine_ls_hydrogen_treatment constr
_refine_ls_matrix_type full
_refine_ls_number_parameters 281
_refine_ls_number_reflns 4941
_refine_ls_number_restraints 0
_refine_ls_restrained_S_all 1.016
_refine_ls_R_factor_all 0.0781
_refine_ls_R_factor_gt 0.0561
_refine_ls_shift/su_max 0.000
_refine_ls_shift/su_mean 0.000
_refine_ls_structure_factor_coef Fsqd
_refine_ls_weighting_details 'w=1/[\s^2^(Fo^2^)+(0.0794P)^2^+0.3235P] where P=(Fo^2^+2Fc^2^)/3'
_refine_ls_weighting_scheme calc
_refine_ls_wR_factor_gt 0.1473
_refine_ls_wR_factor_ref 0.1646
_reflns_Friedel_coverage 0.000
_reflns_number_gt 3646
_reflns_number_total 4941
_reflns_threshold_expression 'I > 2\s(I)'
_cod_data_source_file c5ra21919a2.cif
_cod_data_source_block 1RAW
_cod_database_code 7223325
_shelx_space_group_comment
; 
The symmetry employed for this shelxl refinement is uniquely defined 
by the following loop, which should always be used as a source of 
symmetry information in preference to the above space-group names. 
They are only intended as comments. 
;
_shelx_estimated_absorpt_t_min 0.962
_shelx_estimated_absorpt_t_max 0.977
_shelxl_version_number 2013-4

loop_
_space_group_symop_operation_xyz
'x, y, z'
'-x, -y, -z'

loop_
_atom_site_label
_atom_site_type_symbol
_atom_site_fract_x
_atom_site_fract_y
_atom_site_fract_z
_atom_site_U_iso_or_equiv
_atom_site_adp_type
_atom_site_occupancy
_atom_site_site_symmetry_order
_atom_site_calc_flag
_atom_site_refinement_flags_posn
_atom_site_refinement_flags_adp
C1 C 0.19201(17) 0.71164(15) 0.00875(14) 0.0428(4) Uani 1 1 d . .
C2 C 0.03425(18) 0.76595(16) 0.07232(14) 0.0440(4) Uani 1 1 d . .
C3 C -0.10124(19) 0.71261(18) 0.09618(17) 0.0560(5) Uani 1 1 d . .
H3 H -0.1074 0.6307 0.0713 0.067 Uiso 1 1 calc R U
C4 C -0.2298(2) 0.7842(2) 0.15875(19) 0.0652(5) Uani 1 1 d . .
H4 H -0.3231 0.7498 0.1760 0.078 Uiso 1 1 calc R U
C5 C -0.2200(2) 0.9056(2) 0.19529(19) 0.0647(5) Uani 1 1 d . .
H5 H -0.3074 0.9523 0.2361 0.078 Uiso 1 1 calc R U
C6 C -0.0831(2) 0.95940(18) 0.17266(16) 0.0549(4) Uani 1 1 d . .
H6 H -0.0764 1.0410 0.1980 0.066 Uiso 1 1 calc R U
C7 C 0.04310(18) 0.88713(16) 0.11110(14) 0.0440(4) Uani 1 1 d . .
C8 C 0.2462(2) 1.03475(17) 0.11529(17) 0.0544(4) Uani 1 1 d . .
H8A H 0.1777 1.1081 0.1047 0.065 Uiso 1 1 calc R U
H8B H 0.3458 1.0489 0.0652 0.065 Uiso 1 1 calc R U
C9 C 0.2534(2) 1.02412(18) 0.24300(17) 0.0568(5) Uani 1 1 d . .
C10 C 0.3568(3) 0.9361(3) 0.2766(2) 0.0856(7) Uani 1 1 d . .
H10 H 0.4221 0.8844 0.2197 0.103 Uiso 1 1 calc R U
C11 C 0.3653(4) 0.9233(4) 0.3921(3) 0.1162(11) Uani 1 1 d . .
H11 H 0.4357 0.8630 0.4130 0.139 Uiso 1 1 calc R U
C12 C 0.2720(5) 0.9976(5) 0.4761(3) 0.1185(12) Uani 1 1 d . .
H12 H 0.2799 0.9897 0.5542 0.142 Uiso 1 1 calc R U
C13 C 0.1670(5) 1.0838(4) 0.4468(3) 0.1198(12) Uani 1 1 d . .
H13 H 0.1006 1.1331 0.5051 0.144 Uiso 1 1 calc R U
C14 C 0.1585(3) 1.0985(3) 0.3291(2) 0.0905(8) Uani 1 1 d . .
H14 H 0.0880 1.1592 0.3088 0.109 Uiso 1 1 calc R U
C15 C 0.28848(18) 0.82244(16) 0.01996(14) 0.0452(4) Uani 1 1 d . .
C16 C 0.24444(17) 0.59094(15) 0.06896(14) 0.0430(4) Uani 1 1 d . .
C17 C 0.22517(19) 0.56876(17) 0.19431(16) 0.0492(4) Uani 1 1 d . .
C18 C 0.1554(2) 0.6380(2) 0.29567(17) 0.0658(5) Uani 1 1 d . .
H18 H 0.1068 0.7190 0.2892 0.079 Uiso 1 1 calc R U
C19 C 0.1594(3) 0.5853(3) 0.4045(2) 0.0879(8) Uani 1 1 d . .
H19 H 0.1125 0.6311 0.4722 0.105 Uiso 1 1 calc R U
C20 C 0.2324(3) 0.4642(3) 0.4163(2) 0.0926(8) Uani 1 1 d . .
H20 H 0.2336 0.4309 0.4915 0.111 Uiso 1 1 calc R U
C21 C 0.3019(3) 0.3940(2) 0.3193(2) 0.0744(6) Uani 1 1 d . .
H21 H 0.3510 0.3135 0.3272 0.089 Uiso 1 1 calc R U
C22 C 0.29744(19) 0.44625(18) 0.20819(17) 0.0537(4) Uani 1 1 d . .
C23 C 0.32373(18) 0.48524(16) 0.01539(16) 0.0471(4) Uani 1 1 d . .
H23 H 0.3530 0.4747 -0.0663 0.057 Uiso 1 1 calc R U
C24 C 0.2054(2) 0.69232(16) -0.12068(15) 0.0498(4) Uani 1 1 d . .
C25 C 0.3016(2) 0.7270(2) -0.22074(18) 0.0711(6) Uani 1 1 d . .
H25 H 0.3832 0.7761 -0.2280 0.085 Uiso 1 1 calc R U
C26 C 0.2552(3) 0.6743(3) -0.3145(2) 0.0838(7) Uani 1 1 d . .
H26 H 0.3013 0.6820 -0.3951 0.101 Uiso 1 1 calc R U
C27 C 0.1357(3) 0.6131(3) -0.26630(18) 0.0771(6) Uani 1 1 d . .
H27 H 0.0823 0.5696 -0.3078 0.093 Uiso 1 1 calc R U
N1 N 0.19455(15) 0.91896(13) 0.07888(12) 0.0460(3) Uani 1 1 d . .
N2 N 0.35501(16) 0.39608(14) 0.09727(14) 0.0541(4) Uani 1 1 d . .
O1 O 0.42536(13) 0.82317(12) -0.01600(12) 0.0572(3) Uani 1 1 d . .
O2 O 0.10129(18) 0.62265(15) -0.14597(12) 0.0737(4) Uani 1 1 d . .

loop_
_atom_site_aniso_label
_atom_site_aniso_U_11
_atom_site_aniso_U_22
_atom_site_aniso_U_33
_atom_site_aniso_U_23
_atom_site_aniso_U_13
_atom_site_aniso_U_12
C1 0.0412(8) 0.0421(8) 0.0461(9) -0.0071(7) -0.0113(7) -0.0036(6)
C2 0.0415(8) 0.0456(9) 0.0460(8) -0.0047(7) -0.0131(7) -0.0012(6)
C3 0.0460(9) 0.0545(10) 0.0699(12) -0.0107(9) -0.0161(8) -0.0075(8)
C4 0.0407(10) 0.0736(13) 0.0806(14) -0.0122(11) -0.0109(9) -0.0078(9)
C5 0.0448(10) 0.0740(13) 0.0705(12) -0.0162(10) -0.0070(9) 0.0061(9)
C6 0.0523(10) 0.0511(10) 0.0595(11) -0.0122(8) -0.0113(8) 0.0021(8)
C7 0.0436(8) 0.0457(9) 0.0438(8) -0.0036(7) -0.0128(7) -0.0024(7)
C8 0.0568(10) 0.0418(9) 0.0647(11) -0.0081(8) -0.0117(8) -0.0115(7)
C9 0.0537(10) 0.0555(10) 0.0618(11) -0.0147(9) -0.0082(8) -0.0191(8)
C10 0.0675(14) 0.121(2) 0.0711(14) -0.0214(14) -0.0243(11) 0.0065(14)
C11 0.102(2) 0.169(3) 0.088(2) -0.008(2) -0.0451(18) -0.003(2)
C12 0.122(3) 0.176(4) 0.0658(17) -0.013(2) -0.0232(18) -0.049(3)
C13 0.130(3) 0.142(3) 0.0791(19) -0.053(2) 0.0023(19) -0.022(2)
C14 0.1005(19) 0.0838(17) 0.0824(17) -0.0356(13) -0.0106(14) 0.0006(14)
C15 0.0451(9) 0.0443(9) 0.0463(9) -0.0032(7) -0.0107(7) -0.0052(7)
C16 0.0383(8) 0.0444(8) 0.0474(9) -0.0057(7) -0.0105(6) -0.0071(6)
C17 0.0455(9) 0.0501(9) 0.0522(10) -0.0027(7) -0.0119(7) -0.0055(7)
C18 0.0753(13) 0.0665(12) 0.0522(11) -0.0075(9) -0.0133(9) 0.0067(10)
C19 0.107(2) 0.0986(19) 0.0506(12) -0.0052(12) -0.0132(12) 0.0144(15)
C20 0.103(2) 0.111(2) 0.0578(13) 0.0172(13) -0.0184(13) 0.0079(16)
C21 0.0700(13) 0.0751(14) 0.0739(14) 0.0176(11) -0.0171(11) 0.0027(11)
C22 0.0443(9) 0.0545(10) 0.0607(11) 0.0033(8) -0.0106(8) -0.0066(7)
C23 0.0417(8) 0.0460(9) 0.0544(9) -0.0074(7) -0.0112(7) -0.0065(7)
C24 0.0549(10) 0.0454(9) 0.0513(10) -0.0078(7) -0.0181(8) 0.0011(7)
C25 0.0619(12) 0.0878(15) 0.0600(12) -0.0149(11) -0.0048(10) -0.0100(11)
C26 0.0942(18) 0.1036(19) 0.0500(12) -0.0128(12) -0.0105(11) -0.0051(15)
C27 0.0948(17) 0.0931(17) 0.0504(11) -0.0144(11) -0.0265(11) -0.0135(13)
N1 0.0453(7) 0.0417(7) 0.0511(8) -0.0075(6) -0.0108(6) -0.0059(6)
N2 0.0467(8) 0.0483(8) 0.0665(10) -0.0017(7) -0.0123(7) -0.0045(6)
O1 0.0409(7) 0.0527(7) 0.0746(8) -0.0098(6) -0.0053(6) -0.0088(5)
O2 0.0858(10) 0.0880(10) 0.0537(8) -0.0095(7) -0.0192(7) -0.0323(8)

loop_
_atom_type_symbol
_atom_type_description
_atom_type_scat_dispersion_real
_atom_type_scat_dispersion_imag
_atom_type_scat_source
C C 0.0033 0.0016 'International Tables Vol C Tables 4.2.6.8 and 6.1.1.4'
H H 0.0000 0.0000 'International Tables Vol C Tables 4.2.6.8 and 6.1.1.4'
N N 0.0061 0.0033 'International Tables Vol C Tables 4.2.6.8 and 6.1.1.4'
O O 0.0106 0.0060 'International Tables Vol C Tables 4.2.6.8 and 6.1.1.4'

loop_
_geom_angle_atom_site_label_1
_geom_angle_atom_site_label_2
_geom_angle_atom_site_label_3
_geom_angle
C24 C1 C16 111.71(13)
C24 C1 C2 111.76(13)
C16 C1 C2 112.91(13)
C24 C1 C15 108.77(13)
C16 C1 C15 109.73(13)
C2 C1 C15 101.40(12)
C3 C2 C7 120.67(15)
C3 C2 C1 130.36(15)
C7 C2 C1 108.94(14)
C2 C3 C4 118.20(17)
C2 C3 H3 120.9
C4 C3 H3 120.9
C5 C4 C3 120.62(18)
C5 C4 H4 119.7
C3 C4 H4 119.7
C4 C5 C6 121.43(17)
C4 C5 H5 119.3
C6 C5 H5 119.3
C7 C6 C5 117.23(17)
C7 C6 H6 121.4
C5 C6 H6 121.4
C6 C7 C2 121.83(16)
C6 C7 N1 128.20(15)
C2 C7 N1 109.96(14)
N1 C8 C9 111.49(14)
N1 C8 H8A 109.3
C9 C8 H8A 109.3
N1 C8 H8B 109.3
C9 C8 H8B 109.3
H8A C8 H8B 108.0
C14 C9 C10 117.9(2)
C14 C9 C8 122.3(2)
C10 C9 C8 119.78(18)
C11 C10 C9 121.2(3)
C11 C10 H10 119.4
C9 C10 H10 119.4
C12 C11 C10 120.4(3)
C12 C11 H11 119.8
C10 C11 H11 119.8
C11 C12 C13 120.1(3)
C11 C12 H12 120.0
C13 C12 H12 120.0
C12 C13 C14 119.9(3)
C12 C13 H13 120.1
C14 C13 H13 120.1
C9 C14 C13 120.5(3)
C9 C14 H14 119.8
C13 C14 H14 119.8
O1 C15 N1 125.25(15)
O1 C15 C1 126.41(15)
N1 C15 C1 108.33(13)
C23 C16 C17 106.61(15)
C23 C16 C1 126.90(15)
C17 C16 C1 126.45(14)
C18 C17 C22 118.54(17)
C18 C17 C16 135.16(17)
C22 C17 C16 106.30(15)
C19 C18 C17 119.1(2)
C19 C18 H18 120.4
C17 C18 H18 120.4
C18 C19 C20 121.5(2)
C18 C19 H19 119.3
C20 C19 H19 119.3
C21 C20 C19 121.0(2)
C21 C20 H20 119.5
C19 C20 H20 119.5
C20 C21 C22 118.0(2)
C20 C21 H21 121.0
C22 C21 H21 121.0
N2 C22 C21 130.11(19)
N2 C22 C17 108.06(16)
C21 C22 C17 121.83(19)
C16 C23 N2 110.97(16)
C16 C23 H23 124.5
N2 C23 H23 124.5
C25 C24 O2 109.55(17)
C25 C24 C1 134.12(17)
O2 C24 C1 116.31(15)
C24 C25 C26 106.4(2)
C24 C25 H25 126.8
C26 C25 H25 126.8
C27 C26 C25 107.3(2)
C27 C26 H26 126.4
C25 C26 H26 126.4
C26 C27 O2 109.6(2)
C26 C27 H27 125.2
O2 C27 H27 125.2
C15 N1 C7 111.36(13)
C15 N1 C8 124.00(14)
C7 N1 C8 124.33(14)
C23 N2 C22 108.04(15)
C24 O2 C27 107.14(16)

loop_
_geom_bond_atom_site_label_1
_geom_bond_atom_site_label_2
_geom_bond_distance
C1 C24 1.504(2)
C1 C16 1.514(2)
C1 C2 1.520(2)
C1 C15 1.552(2)
C2 C3 1.367(2)
C2 C7 1.384(2)
C3 C4 1.392(3)
C3 H3 0.9300
C4 C5 1.378(3)
C4 H4 0.9300
C5 C6 1.382(3)
C5 H5 0.9300
C6 C7 1.377(2)
C6 H6 0.9300
C7 N1 1.410(2)
C8 N1 1.461(2)
C8 C9 1.505(3)
C8 H8A 0.9700
C8 H8B 0.9700
C9 C14 1.371(3)
C9 C10 1.377(3)
C10 C11 1.368(4)
C10 H10 0.9300
C11 C12 1.350(5)
C11 H11 0.9300
C12 C13 1.355(5)
C12 H12 0.9300
C13 C14 1.394(4)
C13 H13 0.9300
C14 H14 0.9300
C15 O1 1.219(2)
C15 N1 1.357(2)
C16 C23 1.354(2)
C16 C17 1.436(2)
C17 C18 1.395(3)
C17 C22 1.410(3)
C18 C19 1.366(3)
C18 H18 0.9300
C19 C20 1.396(4)
C19 H19 0.9300
C20 C21 1.361(4)
C20 H20 0.9300
C21 C22 1.389(3)
C21 H21 0.9300
C22 N2 1.377(2)
C23 N2 1.366(2)
C23 H23 0.9300
C24 C25 1.328(3)
C24 O2 1.350(2)
C25 C26 1.421(3)
C25 H25 0.9300
C26 C27 1.306(3)
C26 H26 0.9300
C27 O2 1.364(2)
C27 H27 0.9300

loop_
_geom_hbond_atom_site_label_D
_geom_hbond_atom_site_label_H
_geom_hbond_atom_site_label_A
_geom_hbond_distance_DH
_geom_hbond_distance_HA
_geom_hbond_distance_DA
_geom_hbond_angle_DHA
_geom_hbond_site_symmetry_A
C8 H8B O1 0.97 2.52 3.391(2) 149.2 2_675
C8 H8B O1 0.97 2.52 3.391(2) 149.2 2_675

loop_
_geom_torsion_atom_site_label_1
_geom_torsion_atom_site_label_2
_geom_torsion_atom_site_label_3
_geom_torsion_atom_site_label_4
_geom_torsion
C24 C1 C2 C3 66.6(2)
C16 C1 C2 C3 -60.3(2)
C15 C1 C2 C3 -177.65(18)
C24 C1 C2 C7 -115.32(15)
C16 C1 C2 C7 117.73(15)
C15 C1 C2 C7 0.40(17)
C7 C2 C3 C4 1.0(3)
C1 C2 C3 C4 178.82(17)
C2 C3 C4 C5 0.1(3)
C3 C4 C5 C6 -0.8(3)
C4 C5 C6 C7 0.6(3)
C5 C6 C7 C2 0.5(3)
C5 C6 C7 N1 -178.87(17)
C3 C2 C7 C6 -1.3(3)
C1 C2 C7 C6 -179.54(15)
C3 C2 C7 N1 178.19(15)
C1 C2 C7 N1 -0.09(18)
N1 C8 C9 C14 -112.7(2)
N1 C8 C9 C10 66.5(2)
C14 C9 C10 C11 -0.2(4)
C8 C9 C10 C11 -179.4(2)
C9 C10 C11 C12 -0.3(5)
C10 C11 C12 C13 1.4(6)
C11 C12 C13 C14 -2.0(6)
C10 C9 C14 C13 -0.4(4)
C8 C9 C14 C13 178.7(2)
C12 C13 C14 C9 1.6(5)
C24 C1 C15 O1 -63.7(2)
C16 C1 C15 O1 58.8(2)
C2 C1 C15 O1 178.42(17)
C24 C1 C15 N1 117.31(15)
C16 C1 C15 N1 -120.21(14)
C2 C1 C15 N1 -0.59(17)
C24 C1 C16 C23 13.5(2)
C2 C1 C16 C23 140.46(16)
C15 C1 C16 C23 -107.23(18)
C24 C1 C16 C17 -169.43(15)
C2 C1 C16 C17 -42.5(2)
C15 C1 C16 C17 69.85(19)
C23 C16 C17 C18 -179.8(2)
C1 C16 C17 C18 2.6(3)
C23 C16 C17 C22 0.12(18)
C1 C16 C17 C22 -177.44(15)
C22 C17 C18 C19 0.1(3)
C16 C17 C18 C19 180.0(2)
C17 C18 C19 C20 0.4(4)
C18 C19 C20 C21 -0.3(5)
C19 C20 C21 C22 -0.3(4)
C20 C21 C22 N2 -178.7(2)
C20 C21 C22 C17 0.7(3)
C18 C17 C22 N2 178.94(16)
C16 C17 C22 N2 -1.00(19)
C18 C17 C22 C21 -0.6(3)
C16 C17 C22 C21 179.43(17)
C17 C16 C23 N2 0.82(18)
C1 C16 C23 N2 178.37(14)
C16 C1 C24 C25 -103.8(2)
C2 C1 C24 C25 128.6(2)
C15 C1 C24 C25 17.4(3)
C16 C1 C24 O2 74.48(19)
C2 C1 C24 O2 -53.1(2)
C15 C1 C24 O2 -164.24(15)
O2 C24 C25 C26 -0.6(2)
C1 C24 C25 C26 177.8(2)
C24 C25 C26 C27 0.4(3)
C25 C26 C27 O2 -0.1(3)
O1 C15 N1 C7 -178.44(16)
C1 C15 N1 C7 0.59(18)
O1 C15 N1 C8 -4.6(3)
C1 C15 N1 C8 174.40(14)
C6 C7 N1 C15 179.08(17)
C2 C7 N1 C15 -0.33(19)
C6 C7 N1 C8 5.3(3)
C2 C7 N1 C8 -174.12(15)
C9 C8 N1 C15 -97.49(19)
C9 C8 N1 C7 75.5(2)
C16 C23 N2 C22 -1.48(19)
C21 C22 N2 C23 -178.97(19)
C17 C22 N2 C23 1.51(19)
C25 C24 O2 C27 0.6(2)
C1 C24 O2 C27 -178.15(17)
C26 C27 O2 C24 -0.3(3)
